data_7708427
loop_
_publ_author_name
'Nesterova, Oksana V.'
'Vassilyeva, Olga'
'Skelton, Brian W.'
'Bie\'nko, Alina'
'Pombeiro, Armando J. L.'
'Nesterov, Dmytro'

_publ_section_title
;
 A novel o-vanillin Fe(III) complex catalytically active in C--H
 oxidation: Exploring the magnetic exchange interactions and spectroscopic
 properties with different DFT functionals
;
_journal_name_full 'Dalton Transactions'
_journal_paper_doi 10.1039/D1DT02366G
_journal_year 2021
_chemical_formula_moiety 'C16 H16 Cl Fe O7'
_chemical_formula_sum 'C16 H16 Cl Fe O7'
_chemical_formula_weight 411.59
_space_group_IT_number 14
_space_group_name_Hall '-P 2ybc'
_space_group_name_H-M_alt 'P 1 21/c 1'
_symmetry_cell_setting monoclinic
_symmetry_Int_Tables_number 14
_symmetry_space_group_name_Hall '-P 2ybc'
_symmetry_space_group_name_H-M 'P 1 21/c 1'
_atom_sites_solution_hydrogens mixed
_audit_creation_date 2015-08-13T11:25:22-00:00
_audit_creation_method 'WinGX routine CIF_UPDATE'
_audit_update_record
;
2019-04-09 deposited with the CCDC.	2021-09-24 downloaded from the CCDC.
;
_cell_angle_alpha 90
_cell_angle_beta 104.818(2)
_cell_angle_gamma 90
_cell_formula_units_Z 4
_cell_length_a 9.3705(2)
_cell_length_b 13.1255(3)
_cell_length_c 13.9195(3)
_cell_measurement_reflns_used 5127
_cell_measurement_temperature 100(2)
_cell_measurement_theta_max 66.963
_cell_measurement_theta_min 4.693
_cell_volume 1655.06(6)
_computing_cell_refinement
;
CrysAlisPro, Agilent Technologies,
Version 1.171.37.31 (release 14-01-2014 CrysAlis171 .NET)
(compiled Jan 14 2014,18:38:05)
;
_computing_data_collection
;
CrysAlisPro, Agilent Technologies,
Version 1.171.37.31 (release 14-01-2014 CrysAlis171 .NET)
(compiled Jan 14 2014,18:38:05)
;
_computing_data_reduction
;
CrysAlisPro, Agilent Technologies,
Version 1.171.37.31 (release 14-01-2014 CrysAlis171 .NET)
(compiled Jan 14 2014,18:38:05)
;
_computing_molecular_graphics 'Diamond (Brandenburg, K., (1999)'
_computing_publication_material 'WinGX Farrugia, L. J. (1999)'
_computing_structure_refinement 'SHELXL-2014 (Sheldrick, 2008)'
_computing_structure_solution 'SIR92 (Altomare et al., 1994)'
_diffrn_ambient_temperature 100(2)
_diffrn_detector_area_resol_mean 10.4738
_diffrn_measured_fraction_theta_full 0.997
_diffrn_measured_fraction_theta_max 0.997
_diffrn_measurement_device_type 'Oxford Diffraction Gemini diffractometer'
_diffrn_measurement_method '\w scans'
_diffrn_radiation_type CuK\a
_diffrn_radiation_wavelength 1.54178
_diffrn_reflns_av_R_equivalents 0.0372
_diffrn_reflns_Laue_measured_fraction_full 0.997
_diffrn_reflns_Laue_measured_fraction_max 0.997
_diffrn_reflns_limit_h_max 11
_diffrn_reflns_limit_h_min -8
_diffrn_reflns_limit_k_max 15
_diffrn_reflns_limit_k_min -15
_diffrn_reflns_limit_l_max 16
_diffrn_reflns_limit_l_min -16
_diffrn_reflns_number 13206
_diffrn_reflns_point_group_measured_fraction_full 0.997
_diffrn_reflns_point_group_measured_fraction_max 0.997
_diffrn_reflns_theta_full 67.226
_diffrn_reflns_theta_max 67.226
_diffrn_reflns_theta_min 4.706
_diffrn_source 'sealed X-ray tube'
_exptl_absorpt_coefficient_mu 9.14
_exptl_absorpt_correction_T_max 0.82
_exptl_absorpt_correction_T_min 0.424
_exptl_absorpt_correction_type analytical
_exptl_absorpt_process_details
;
      CrysAlisPro, Oxford Diffraction Ltd.
;
_exptl_crystal_colour black
_exptl_crystal_density_diffrn 1.652
_exptl_crystal_description needle
_exptl_crystal_F_000 844
_exptl_crystal_size_max 0.2
_exptl_crystal_size_mid 0.03
_exptl_crystal_size_min 0.025
_refine_diff_density_max 0.304
_refine_diff_density_min -0.316
_refine_diff_density_rms 0.061
_refine_ls_extinction_method none
_refine_ls_goodness_of_fit_ref 1.057
_refine_ls_hydrogen_treatment mixed
_refine_ls_matrix_type full
_refine_ls_number_parameters 236
_refine_ls_number_reflns 2957
_refine_ls_number_restraints 2
_refine_ls_restrained_S_all 1.058
_refine_ls_R_factor_all 0.0395
_refine_ls_R_factor_gt 0.0327
_refine_ls_shift/su_max 0.001
_refine_ls_shift/su_mean 0
_refine_ls_structure_factor_coef Fsqd
_refine_ls_weighting_details 'w=1/[\s^2^(Fo^2^)+(0.0503P)^2^+0.4129P] where P=(Fo^2^+2Fc^2^)/3'
_refine_ls_weighting_scheme calc
_refine_ls_wR_factor_gt 0.0823
_refine_ls_wR_factor_ref 0.0869
_reflns_number_gt 2596
_reflns_number_total 2957
_reflns_threshold_expression 'I > 2\s(I)'
_cod_data_source_file d1dt02366g2.cif
_cod_data_source_block kk45
_cod_original_sg_symbol_H-M 'P 21/c'
_cod_database_code 7708427

loop_
_symmetry_equiv_pos_as_xyz
'x, y, z'
'-x, y+1/2, -z+1/2'
'-x, -y, -z'
'x, -y-1/2, z-1/2'

loop_
_atom_site_label
_atom_site_type_symbol
_atom_site_fract_x
_atom_site_fract_y
_atom_site_fract_z
_atom_site_U_iso_or_equiv
_atom_site_adp_type
_atom_site_occupancy
_atom_site_calc_flag
_atom_site_disorder_assembly
_atom_site_disorder_group
Fe1 Fe 0.31516(4) 0.62352(3) 0.50155(3) 0.02473(12) Uani 1 d . .
Cl1 Cl 0.24561(7) 0.78626(5) 0.44763(5) 0.03980(17) Uani 1 d . .
C11 C 0.5882(2) 0.69514(17) 0.64210(17) 0.0259(5) Uani 1 d . .
O11 O 0.52266(17) 0.65345(13) 0.55639(12) 0.0287(4) Uani 1 d . .
C12 C 0.7389(3) 0.72300(17) 0.65890(18) 0.0269(5) Uani 1 d . .
O12 O 0.79981(17) 0.70394(13) 0.58170(12) 0.0316(4) Uani 1 d . .
C121 C 0.9480(3) 0.7390(2) 0.5925(2) 0.0415(6) Uani 1 d . .
H12A H 0.9532 0.8123 0.6064 0.062 Uiso 1 calc . .
H12B H 0.9774 0.7259 0.5309 0.062 Uiso 1 calc . .
H12C H 1.0148 0.7027 0.6476 0.062 Uiso 1 calc . .
C13 C 0.8137(3) 0.76419(19) 0.74912(19) 0.0336(6) Uani 1 d . .
H13 H 0.9149 0.7816 0.7599 0.04 Uiso 1 calc . .
C14 C 0.7427(3) 0.7806(2) 0.8248(2) 0.0373(6) Uani 1 d . .
H14 H 0.7958 0.8093 0.8862 0.045 Uiso 1 calc . .
C15 C 0.5980(3) 0.75577(19) 0.81084(19) 0.0325(5) Uani 1 d . .
H15 H 0.5504 0.7664 0.8626 0.039 Uiso 1 calc . .
C16 C 0.5179(3) 0.71384(18) 0.71872(17) 0.0278(5) Uani 1 d . .
C161 C 0.3670(3) 0.69045(19) 0.71057(18) 0.0318(5) Uani 1 d . .
H161 H 0.3307 0.7062 0.7666 0.038 Uiso 1 calc . .
O161 O 0.27650(18) 0.65136(14) 0.63752(13) 0.0347(4) Uani 1 d . .
C21 C 0.2482(2) 0.53666(17) 0.29958(17) 0.0259(5) Uani 1 d . .
O21 O 0.34310(17) 0.57234(13) 0.37832(12) 0.0283(4) Uani 1 d . .
C22 C 0.2996(3) 0.51467(18) 0.21448(18) 0.0286(5) Uani 1 d . .
O22 O 0.44682(18) 0.53248(13) 0.22709(12) 0.0304(4) Uani 1 d . .
C221 C 0.5048(3) 0.5254(2) 0.1414(2) 0.0368(6) Uani 1 d . .
H22A H 0.4961 0.4551 0.117 0.055 Uiso 1 calc . .
H22B H 0.6089 0.5456 0.1594 0.055 Uiso 1 calc . .
H22C H 0.449 0.5707 0.0892 0.055 Uiso 1 calc . .
C23 C 0.2042(3) 0.4779(2) 0.12904(19) 0.0330(5) Uani 1 d . .
H23 H 0.2393 0.4658 0.0718 0.04 Uiso 1 calc . .
C24 C 0.0564(3) 0.4582(2) 0.12595(19) 0.0350(6) Uani 1 d . .
H24 H -0.008 0.4323 0.0669 0.042 Uiso 1 calc . .
C25 C 0.0044(3) 0.47607(19) 0.20732(19) 0.0310(5) Uani 1 d . .
H25 H -0.0956 0.4609 0.2051 0.037 Uiso 1 calc . .
C26 C 0.0978(3) 0.51692(18) 0.29490(18) 0.0275(5) Uani 1 d . .
C261 C 0.0370(2) 0.53477(19) 0.37778(18) 0.0288(5) Uani 1 d . .
H261 H -0.063 0.5151 0.3697 0.035 Uiso 1 calc . .
O261 O 0.10011(17) 0.57304(14) 0.45898(12) 0.0307(4) Uani 1 d . .
O1 O 0.34922(18) 0.47333(13) 0.56132(13) 0.0286(4) Uani 1 d . .
H1BO H 0.419(3) 0.473(2) 0.6039(18) 0.037(8) Uiso 1 d . .
H1AO H 0.356(4) 0.433(2) 0.520(2) 0.057(11) Uiso 1 d . .

loop_
_atom_site_aniso_label
_atom_site_aniso_U_11
_atom_site_aniso_U_22
_atom_site_aniso_U_33
_atom_site_aniso_U_23
_atom_site_aniso_U_13
_atom_site_aniso_U_12
Fe1 0.0189(2) 0.0313(2) 0.0239(2) -0.00055(15) 0.00544(14) 0.00091(14)
Cl1 0.0383(4) 0.0376(3) 0.0467(4) 0.0063(3) 0.0166(3) 0.0082(3)
C11 0.0250(12) 0.0221(11) 0.0285(12) -0.0005(9) 0.0030(9) 0.0029(9)
O11 0.0227(8) 0.0366(9) 0.0272(8) -0.0041(7) 0.0070(7) 0.0000(7)
C12 0.0252(12) 0.0239(11) 0.0315(12) -0.0029(10) 0.0072(9) 0.0025(9)
O12 0.0228(8) 0.0387(9) 0.0340(9) -0.0042(7) 0.0084(7) -0.0026(7)
C121 0.0273(13) 0.0519(17) 0.0477(16) -0.0061(13) 0.0137(12) -0.0032(12)
C13 0.0262(13) 0.0342(14) 0.0380(14) -0.0036(11) 0.0039(10) -0.0013(10)
C14 0.0366(15) 0.0404(15) 0.0319(13) -0.0111(11) 0.0031(11) -0.0022(11)
C15 0.0375(14) 0.0312(13) 0.0302(13) -0.0060(10) 0.0112(10) -0.0006(10)
C16 0.0281(12) 0.0251(12) 0.0304(12) -0.0021(10) 0.0081(10) 0.0039(9)
C161 0.0322(13) 0.0355(13) 0.0295(12) -0.0013(11) 0.0112(10) 0.0036(10)
O161 0.0253(9) 0.0476(11) 0.0331(9) -0.0059(8) 0.0106(7) -0.0004(7)
C21 0.0257(12) 0.0239(11) 0.0262(12) 0.0026(9) 0.0031(9) 0.0018(9)
O21 0.0216(8) 0.0374(9) 0.0255(8) -0.0017(7) 0.0052(6) 0.0002(7)
C22 0.0279(12) 0.0291(12) 0.0292(12) 0.0037(10) 0.0080(10) 0.0011(9)
O22 0.0293(9) 0.0376(9) 0.0270(8) -0.0031(7) 0.0118(7) -0.0014(7)
C221 0.0392(14) 0.0417(15) 0.0344(14) -0.0001(11) 0.0186(11) -0.0001(11)
C23 0.0373(14) 0.0346(13) 0.0275(12) -0.0034(10) 0.0088(10) -0.0017(11)
C24 0.0349(14) 0.0375(14) 0.0283(13) -0.0043(11) -0.0001(10) -0.0044(11)
C25 0.0263(12) 0.0297(12) 0.0342(13) 0.0002(10) 0.0025(10) -0.0014(10)
C26 0.0250(12) 0.0272(12) 0.0292(12) 0.0029(10) 0.0048(9) 0.0017(9)
C261 0.0204(11) 0.0310(12) 0.0337(13) 0.0021(10) 0.0046(10) 0.0013(9)
O261 0.0217(8) 0.0397(9) 0.0304(9) -0.0020(8) 0.0061(7) -0.0011(7)
O1 0.0248(9) 0.0322(9) 0.0277(9) 0.0009(8) 0.0045(8) 0.0021(7)

loop_
_atom_type_symbol
_atom_type_description
_atom_type_scat_dispersion_real
_atom_type_scat_dispersion_imag
_atom_type_scat_source
C C 0.0181 0.0091 'International Tables Vol C Tables 4.2.6.8 and 6.1.1.4'
H H 0 0 'International Tables Vol C Tables 4.2.6.8 and 6.1.1.4'
O O 0.0492 0.0322 'International Tables Vol C Tables 4.2.6.8 and 6.1.1.4'
Cl Cl 0.3639 0.7018 'International Tables Vol C Tables 4.2.6.8 and 6.1.1.4'
Fe Fe -1.1336 3.1974 'International Tables Vol C Tables 4.2.6.8 and 6.1.1.4'

loop_
_geom_angle_atom_site_label_1
_geom_angle_atom_site_label_2
_geom_angle_atom_site_label_3
_geom_angle
_geom_angle_site_symmetry_1
_geom_angle_site_symmetry_3
_geom_angle_publ_flag
O21 Fe1 O11 94.04(7) . . ?
O21 Fe1 O161 169.65(7) . . ?
O11 Fe1 O161 89.81(7) . . ?
O21 Fe1 O261 88.70(7) . . ?
O11 Fe1 O261 170.99(7) . . ?
O161 Fe1 O261 86.10(7) . . ?
O21 Fe1 O1 89.09(7) . . ?
O11 Fe1 O1 89.93(7) . . ?
O161 Fe1 O1 81.29(7) . . ?
O261 Fe1 O1 81.52(7) . . ?
O21 Fe1 Cl1 97.19(5) . . ?
O11 Fe1 Cl1 96.44(6) . . ?
O161 Fe1 Cl1 91.91(6) . . ?
O261 Fe1 Cl1 91.72(5) . . ?
O1 Fe1 Cl1 170.69(5) . . ?
O11 C11 C16 124.0(2) . . ?
O11 C11 C12 118.1(2) . . ?
C16 C11 C12 117.9(2) . . ?
C11 O11 Fe1 129.11(15) . . ?
O12 C12 C13 124.9(2) . . ?
O12 C12 C11 115.0(2) . . ?
C13 C12 C11 120.1(2) . . ?
C12 O12 C121 116.61(19) . . ?
O12 C121 H12A 109.5 . . ?
O12 C121 H12B 109.5 . . ?
H12A C121 H12B 109.5 . . ?
O12 C121 H12C 109.5 . . ?
H12A C121 H12C 109.5 . . ?
H12B C121 H12C 109.5 . . ?
C12 C13 C14 121.1(2) . . ?
C12 C13 H13 119.4 . . ?
C14 C13 H13 119.4 . . ?
C15 C14 C13 120.3(2) . . ?
C15 C14 H14 119.9 . . ?
C13 C14 H14 119.9 . . ?
C14 C15 C16 120.0(2) . . ?
C14 C15 H15 120 . . ?
C16 C15 H15 120 . . ?
C11 C16 C15 120.6(2) . . ?
C11 C16 C161 123.3(2) . . ?
C15 C16 C161 116.1(2) . . ?
O161 C161 C16 127.2(2) . . ?
O161 C161 H161 116.4 . . ?
C16 C161 H161 116.4 . . ?
C161 O161 Fe1 125.38(16) . . ?
O21 C21 C26 123.9(2) . . ?
O21 C21 C22 118.0(2) . . ?
C26 C21 C22 118.1(2) . . ?
C21 O21 Fe1 130.85(15) . . ?
O22 C22 C23 125.5(2) . . ?
O22 C22 C21 113.9(2) . . ?
C23 C22 C21 120.6(2) . . ?
C22 O22 C221 117.84(19) . . ?
O22 C221 H22A 109.5 . . ?
O22 C221 H22B 109.5 . . ?
H22A C221 H22B 109.5 . . ?
O22 C221 H22C 109.5 . . ?
H22A C221 H22C 109.5 . . ?
H22B C221 H22C 109.5 . . ?
C22 C23 C24 120.6(2) . . ?
C22 C23 H23 119.7 . . ?
C24 C23 H23 119.7 . . ?
C25 C24 C23 120.3(2) . . ?
C25 C24 H24 119.8 . . ?
C23 C24 H24 119.8 . . ?
C24 C25 C26 120.5(2) . . ?
C24 C25 H25 119.7 . . ?
C26 C25 H25 119.7 . . ?
C25 C26 C21 119.9(2) . . ?
C25 C26 C261 118.1(2) . . ?
C21 C26 C261 122.0(2) . . ?
O261 C261 C26 127.2(2) . . ?
O261 C261 H261 116.4 . . ?
C26 C261 H261 116.4 . . ?
C261 O261 Fe1 126.61(16) . . ?
Fe1 O1 H1BO 109(2) . . ?
Fe1 O1 H1AO 111(3) . . ?
H1BO O1 H1AO 110(3) . . ?

loop_
_geom_bond_atom_site_label_1
_geom_bond_atom_site_label_2
_geom_bond_distance
_geom_bond_site_symmetry_2
_geom_bond_publ_flag
Fe1 O21 1.9214(16) . ?
Fe1 O11 1.9387(16) . ?
Fe1 O161 2.0488(17) . ?
Fe1 O261 2.0592(16) . ?
Fe1 O1 2.1317(18) . ?
Fe1 Cl1 2.3023(7) . ?
C11 O11 1.313(3) . ?
C11 C16 1.411(3) . ?
C11 C12 1.420(3) . ?
C12 O12 1.362(3) . ?
C12 C13 1.382(3) . ?
O12 C121 1.434(3) . ?
C121 H12A 0.98 . ?
C121 H12B 0.98 . ?
C121 H12C 0.98 . ?
C13 C14 1.399(4) . ?
C13 H13 0.95 . ?
C14 C15 1.359(4) . ?
C14 H14 0.95 . ?
C15 C16 1.420(3) . ?
C15 H15 0.95 . ?
C16 C161 1.423(4) . ?
C161 O161 1.255(3) . ?
C161 H161 0.95 . ?
C21 O21 1.309(3) . ?
C21 C26 1.417(3) . ?
C21 C22 1.418(3) . ?
C22 O22 1.366(3) . ?
C22 C23 1.379(3) . ?
O22 C221 1.435(3) . ?
C221 H22A 0.98 . ?
C221 H22B 0.98 . ?
C221 H22C 0.98 . ?
C23 C24 1.399(4) . ?
C23 H23 0.95 . ?
C24 C25 1.363(4) . ?
C24 H24 0.95 . ?
C25 C26 1.412(3) . ?
C25 H25 0.95 . ?
C26 C261 1.431(3) . ?
C261 O261 1.240(3) . ?
C261 H261 0.95 . ?
O1 H1BO 0.765(18) . ?
O1 H1AO 0.792(18) . ?

loop_
_geom_hbond_atom_site_label_D
_geom_hbond_atom_site_label_H
_geom_hbond_atom_site_label_A
_geom_hbond_distance_DH
_geom_hbond_distance_HA
_geom_hbond_distance_DA
_geom_hbond_angle_DHA
_geom_hbond_site_symmetry_A
C121 H12C O161 0.98 2.58 3.194(3) 120.6 1_655
C161 H161 Cl1 0.95 2.83 3.768(3) 168.4 4_576
O1 H1BO O21 0.765(18) 2.26(3) 2.853(2) 136(3) 3_666
O1 H1BO O22 0.765(18) 2.37(2) 3.075(2) 155(3) 3_666
O1 H1AO O11 0.792(18) 2.08(2) 2.811(2) 153(4) 3_666
O1 H1AO O12 0.792(18) 2.52(3) 3.147(2) 138(3) 3_666
